data_1563815
loop_
_publ_author_name
'Sun, Jiawei'
'Gu, Wei'
'Yang, He'
'Tang, Wenjun'

_publ_section_title
;
 Enantioselective Total Synthesis of Parnafungin A1 and
 10a-epi-Hirtusneanine
;
_journal_name_full 'Chemical Science'
_journal_paper_doi 10.1039/D1SC02919C
_journal_year 2021
_chemical_absolute_configuration ad
_chemical_formula_moiety 'C19 H22 O7'
_chemical_formula_sum 'C19 H22 O7'
_chemical_formula_weight 362.36
_space_group_crystal_system orthorhombic
_space_group_IT_number 19
_space_group_name_Hall 'P 2ac 2ab'
_space_group_name_H-M_alt 'P 21 21 21'
_atom_sites_solution_hydrogens mixed
_audit_creation_method SHELXL-2018/3
_audit_update_record
;
2020-09-01 deposited with the CCDC.	2021-06-30 downloaded from the CCDC.
;
_cell_angle_alpha 90
_cell_angle_beta 90
_cell_angle_gamma 90
_cell_formula_units_Z 4
_cell_length_a 5.33940(10)
_cell_length_b 10.5708(2)
_cell_length_c 29.8220(6)
_cell_measurement_reflns_used 9980
_cell_measurement_temperature 173(2)
_cell_measurement_theta_max 68.26
_cell_measurement_theta_min 2.96
_cell_volume 1683.21(6)
_computing_structure_refinement 'SHELXL-2018/3 (Sheldrick, 2018)'
_computing_structure_solution 'SHELXT 2014/5 (Sheldrick, 2014)'
_diffrn_ambient_temperature 173(2)
_diffrn_measured_fraction_theta_full 1.000
_diffrn_measured_fraction_theta_max 0.999
_diffrn_measurement_device_type 'Bruker D8 VENTURE'
_diffrn_measurement_method '\f and \w scans'
_diffrn_radiation_type CuK\a
_diffrn_radiation_wavelength 1.54178
_diffrn_reflns_av_R_equivalents 0.0576
_diffrn_reflns_av_unetI/netI 0.0326
_diffrn_reflns_Laue_measured_fraction_full 1.000
_diffrn_reflns_Laue_measured_fraction_max 0.999
_diffrn_reflns_limit_h_max 6
_diffrn_reflns_limit_h_min -6
_diffrn_reflns_limit_k_max 11
_diffrn_reflns_limit_k_min -12
_diffrn_reflns_limit_l_max 35
_diffrn_reflns_limit_l_min -35
_diffrn_reflns_number 20234
_diffrn_reflns_point_group_measured_fraction_full 1.000
_diffrn_reflns_point_group_measured_fraction_max 0.999
_diffrn_reflns_theta_full 67.679
_diffrn_reflns_theta_max 68.347
_diffrn_reflns_theta_min 2.963
_exptl_absorpt_coefficient_mu 0.915
_exptl_crystal_colour colorless
_exptl_crystal_density_diffrn 1.430
_exptl_crystal_description block
_exptl_crystal_F_000 768
_exptl_crystal_size_max 0.200
_exptl_crystal_size_mid 0.180
_exptl_crystal_size_min 0.150
_exptl_transmission_factor_max 0.7531
_exptl_transmission_factor_min 0.6754
_refine_diff_density_max 0.389
_refine_diff_density_min -0.411
_refine_diff_density_rms 0.057
_refine_ls_abs_structure_details
;
 Flack x determined using 1065 quotients [(I+)-(I-)]/[(I+)+(I-)]
 (Parsons, Flack and Wagner, Acta Cryst. B69 (2013) 249-259).
;
_refine_ls_abs_structure_Flack 0.09(12)
_refine_ls_extinction_method none
_refine_ls_goodness_of_fit_ref 1.017
_refine_ls_hydrogen_treatment mixed
_refine_ls_matrix_type full
_refine_ls_number_parameters 209
_refine_ls_number_reflns 3092
_refine_ls_number_restraints 0
_refine_ls_restrained_S_all 1.017
_refine_ls_R_factor_all 0.0528
_refine_ls_R_factor_gt 0.0467
_refine_ls_shift/su_max 0.000
_refine_ls_shift/su_mean 0.000
_refine_ls_structure_factor_coef Fsqd
_refine_ls_weighting_details 'w=1/[\s^2^(Fo^2^)+(0.0506P)^2^+1.5573P] where P=(Fo^2^+2Fc^2^)/3'
_refine_ls_weighting_scheme calc
_refine_ls_wR_factor_gt 0.1109
_refine_ls_wR_factor_ref 0.1166
_reflns_Friedel_coverage 0.684
_reflns_Friedel_fraction_full 1.000
_reflns_Friedel_fraction_max 0.999
_reflns_number_gt 2827
_reflns_number_total 3092
_reflns_threshold_expression 'I > 2\s(I)'
_cod_data_source_file d1sc02919c2.cif
_cod_data_source_block ta_a
_cod_depositor_comments
;
The following automatic conversions were performed:

data item '_chemical_absolute_configuration' value 'AD' was changed
to 'ad' in accordance with the
/home/data/users/saulius/crontab/automatic-downloads/rss-feeds/RSC/lib/dictionaries/cif_core.dic
dictionary named 'cif_core.dic' version 2.4.2 last updated on
2011-04-26.

Automatic conversion script
Id: cif_fix_values 7556 2019-12-06 15:28:31Z antanas 
;
_cod_database_code 1563815
_shelx_shelxl_version_number 2018/3
_shelx_space_group_comment
;
The symmetry employed for this shelxl refinement is uniquely defined
by the following loop, which should always be used as a source of
symmetry information in preference to the above space-group names.
They are only intended as comments.
;
_shelx_estimated_absorpt_t_min 0.838
_shelx_estimated_absorpt_t_max 0.875

loop_
_space_group_symop_operation_xyz
'x, y, z'
'-x+1/2, -y, z+1/2'
'-x, y+1/2, -z+1/2'
'x+1/2, -y+1/2, -z'

loop_
_atom_site_label
_atom_site_type_symbol
_atom_site_fract_x
_atom_site_fract_y
_atom_site_fract_z
_atom_site_U_iso_or_equiv
_atom_site_adp_type
_atom_site_occupancy
_atom_site_site_symmetry_order
_atom_site_calc_flag
_atom_site_refinement_flags_posn
_atom_site_refinement_flags_adp
_atom_site_refinement_flags_occupancy
_atom_site_disorder_assembly
_atom_site_disorder_group
C1 C 0.9210(7) 0.6169(3) 0.79190(11) 0.0234(7) Uani 1 1 d . . . . .
C2 C 0.7180(7) 0.6974(3) 0.79703(11) 0.0275(8) Uani 1 1 d . . . . .
H3 H 0.650(8) 0.720(4) 0.8278(13) 0.032(11) Uiso 1 1 d . . . . .
O3 O 0.3890(5) 0.8501(2) 0.67933(8) 0.0269(6) Uiso 1 1 d . . . . .
C3 C 0.6020(7) 0.7492(3) 0.75957(11) 0.0234(7) Uani 1 1 d . . . . .
C5 C 0.8977(7) 0.6403(3) 0.71201(11) 0.0218(7) Uani 1 1 d . . . . .
O5 O 0.5421(5) 0.9162(2) 0.59639(8) 0.0262(6) Uiso 1 1 d . . . . .
C4 C 0.6852(6) 0.7191(3) 0.71588(11) 0.0219(7) Uani 1 1 d . . . . .
O4 O 0.9984(4) 0.6108(2) 0.67106(8) 0.0237(5) Uiso 1 1 d . . . . .
C7 C 1.0499(8) 0.5578(4) 0.83185(11) 0.0324(9) Uani 1 1 d . . . . .
H7A H 1.115766 0.473957 0.822890 0.039 Uiso 1 1 calc R U . . .
H7B H 1.194794 0.611255 0.840221 0.039 Uiso 1 1 calc R U . . .
O7 O 0.8330(4) 0.5318(2) 0.55685(8) 0.0251(6) Uiso 1 1 d . . . . .
C6 C 1.0131(7) 0.5894(3) 0.74911(12) 0.0248(7) Uani 1 1 d . . . . .
H6 H 1.154601 0.535758 0.745656 0.030 Uiso 1 1 calc R U . . .
O6 O 0.5230(5) 0.4548(2) 0.60376(8) 0.0252(5) Uiso 1 1 d . . . . .
C9 C 0.6818(6) 0.7362(3) 0.63314(11) 0.0198(7) Uani 1 1 d . . . . .
C8 C 0.5646(6) 0.7732(3) 0.67597(11) 0.0208(7) Uani 1 1 d . . . . .
O2 O 0.4083(5) 0.8298(2) 0.76606(8) 0.0305(6) Uiso 1 1 d . . . . .
H2 H 0.363145 0.860091 0.741305 0.046 Uiso 1 1 calc R U . . .
O1 O 0.8961(5) 0.5421(2) 0.86993(8) 0.0324(6) Uiso 1 1 d . . . . .
H1 H 0.780009 0.491228 0.863937 0.049 Uiso 1 1 calc R U . . .
C10 C 0.8189(6) 0.6107(3) 0.63441(10) 0.0211(7) Uani 1 1 d . . . . .
C11 C 0.9787(6) 0.5848(3) 0.59264(11) 0.0220(7) Uani 1 1 d . . . . .
H11 H 1.117870 0.525599 0.600532 0.026 Uiso 1 1 calc R U . . .
C12 C 1.0865(7) 0.7061(3) 0.57440(12) 0.0273(8) Uani 1 1 d . . . . .
H12A H 1.196125 0.686963 0.548492 0.033 Uiso 1 1 calc R U . . .
H12B H 1.189641 0.747441 0.597763 0.033 Uiso 1 1 calc R U . . .
C13 C 0.8784(7) 0.7952(3) 0.55977(11) 0.0274(8) Uani 1 1 d . . . . .
H13A H 0.951087 0.877762 0.551028 0.033 Uiso 1 1 calc R U . . .
H13B H 0.791266 0.759479 0.533342 0.033 Uiso 1 1 calc R U . . .
C14 C 0.6940(6) 0.8142(3) 0.59723(11) 0.0218(7) Uani 1 1 d . . . . .
C15 C 0.5457(9) 0.9999(4) 0.55872(13) 0.0393(10) Uani 1 1 d . . . . .
H15A H 0.508853 0.952116 0.531342 0.059 Uiso 1 1 calc R U . . .
H15B H 0.711650 1.038852 0.556164 0.059 Uiso 1 1 calc R U . . .
H15C H 0.419156 1.065999 0.562843 0.059 Uiso 1 1 calc R U . . .
C16 C 0.6451(7) 0.4973(3) 0.64351(11) 0.0234(7) Uani 1 1 d . . . . .
H16A H 0.744525 0.427024 0.656315 0.028 Uiso 1 1 calc R U . . .
H16B H 0.517307 0.522058 0.665902 0.028 Uiso 1 1 calc R U . . .
C17 C 0.6924(7) 0.4222(3) 0.56884(12) 0.0258(8) Uani 1 1 d . . . . .
C18 C 0.5281(8) 0.3932(4) 0.52885(13) 0.0368(9) Uani 1 1 d . . . . .
H18A H 0.420055 0.466037 0.522566 0.055 Uiso 1 1 calc R U . . .
H18B H 0.424317 0.319055 0.535401 0.055 Uiso 1 1 calc R U . . .
H18C H 0.633574 0.375823 0.502674 0.055 Uiso 1 1 calc R U . . .
C19 C 0.8593(8) 0.3115(4) 0.58136(14) 0.0375(9) Uani 1 1 d . . . . .
H19A H 0.755909 0.241787 0.592609 0.056 Uiso 1 1 calc R U . . .
H19B H 0.977475 0.337864 0.604702 0.056 Uiso 1 1 calc R U . . .
H19C H 0.952309 0.283340 0.554843 0.056 Uiso 1 1 calc R U . . .

loop_
_atom_site_aniso_label
_atom_site_aniso_U_11
_atom_site_aniso_U_22
_atom_site_aniso_U_33
_atom_site_aniso_U_23
_atom_site_aniso_U_13
_atom_site_aniso_U_12
C1 0.0249(17) 0.0250(17) 0.0204(17) -0.0009(13) -0.0050(15) -0.0037(14)
C2 0.034(2) 0.0318(19) 0.0165(17) -0.0013(14) 0.0004(14) -0.0023(17)
C3 0.0248(18) 0.0218(16) 0.0236(17) -0.0020(13) 0.0016(14) 0.0007(14)
C5 0.0235(17) 0.0247(17) 0.0172(15) -0.0032(13) -0.0009(14) -0.0026(14)
C4 0.0243(17) 0.0215(16) 0.0199(16) -0.0019(13) -0.0014(14) -0.0024(13)
C7 0.036(2) 0.043(2) 0.0184(17) 0.0031(16) -0.0042(16) 0.0006(18)
C6 0.0234(16) 0.0285(17) 0.0225(17) -0.0017(14) -0.0025(14) 0.0010(15)
C9 0.0170(15) 0.0241(16) 0.0182(16) -0.0016(13) -0.0019(13) -0.0017(13)
C8 0.0210(16) 0.0200(16) 0.0214(16) 0.0005(13) 0.0001(14) -0.0016(13)
C10 0.0204(16) 0.0273(17) 0.0156(16) -0.0004(13) -0.0031(13) 0.0002(14)
C11 0.0194(16) 0.0285(17) 0.0181(16) -0.0009(13) -0.0021(13) -0.0007(14)
C12 0.0249(18) 0.0362(19) 0.0209(16) -0.0035(14) 0.0039(15) -0.0053(16)
C13 0.0314(19) 0.0317(18) 0.0192(16) 0.0018(14) 0.0038(15) -0.0047(16)
C14 0.0226(16) 0.0240(16) 0.0188(16) -0.0013(13) -0.0026(13) -0.0039(14)
C15 0.059(3) 0.031(2) 0.029(2) 0.0096(16) 0.0034(19) 0.0072(19)
C16 0.0276(19) 0.0253(17) 0.0173(16) 0.0008(13) 0.0012(14) 0.0015(14)
C17 0.0263(18) 0.0272(18) 0.0238(18) -0.0063(14) 0.0014(15) -0.0018(15)
C18 0.040(2) 0.043(2) 0.028(2) -0.0075(17) -0.0032(17) -0.010(2)
C19 0.039(2) 0.0299(19) 0.043(2) -0.0038(17) 0.0053(19) 0.0041(18)

loop_
_atom_type_symbol
_atom_type_description
_atom_type_scat_dispersion_real
_atom_type_scat_dispersion_imag
_atom_type_scat_source
C C 0.0181 0.0091 'International Tables Vol C Tables 4.2.6.8 and 6.1.1.4'
H H 0.0000 0.0000 'International Tables Vol C Tables 4.2.6.8 and 6.1.1.4'
O O 0.0492 0.0322 'International Tables Vol C Tables 4.2.6.8 and 6.1.1.4'

loop_
_geom_angle_atom_site_label_1
_geom_angle_atom_site_label_2
_geom_angle_atom_site_label_3
_geom_angle
_geom_angle_site_symmetry_1
_geom_angle_site_symmetry_3
_geom_angle_publ_flag
C2 C1 C6 120.2(3) . . ?
C2 C1 C7 121.5(3) . . ?
C6 C1 C7 118.3(3) . . ?
C1 C2 C3 120.1(3) . . ?
C1 C2 H3 122(2) . . ?
C3 C2 H3 118(2) . . ?
O2 C3 C2 118.3(3) . . ?
O2 C3 C4 120.9(3) . . ?
C2 C3 C4 120.8(3) . . ?
O4 C5 C6 116.8(3) . . ?
O4 C5 C4 121.5(3) . . ?
C6 C5 C4 121.7(3) . . ?
C14 O5 C15 120.0(3) . . ?
C5 C4 C3 117.4(3) . . ?
C5 C4 C8 121.0(3) . . ?
C3 C4 C8 121.4(3) . . ?
C5 O4 C10 114.3(3) . . ?
O1 C7 C1 114.7(3) . . ?
O1 C7 H7A 108.6 . . ?
C1 C7 H7A 108.6 . . ?
O1 C7 H7B 108.6 . . ?
C1 C7 H7B 108.6 . . ?
H7A C7 H7B 107.6 . . ?
C17 O7 C11 114.6(3) . . ?
C5 C6 C1 119.6(3) . . ?
C5 C6 H6 120.2 . . ?
C1 C6 H6 120.2 . . ?
C17 O6 C16 113.2(3) . . ?
C14 C9 C8 123.0(3) . . ?
C14 C9 C10 122.0(3) . . ?
C8 C9 C10 114.5(3) . . ?
O3 C8 C4 121.3(3) . . ?
O3 C8 C9 124.2(3) . . ?
C4 C8 C9 114.4(3) . . ?
C3 O2 H2 109.5 . . ?
C7 O1 H1 109.5 . . ?
O4 C10 C9 109.7(3) . . ?
O4 C10 C11 104.1(3) . . ?
C9 C10 C11 113.8(3) . . ?
O4 C10 C16 105.4(2) . . ?
C9 C10 C16 113.2(3) . . ?
C11 C10 C16 109.9(3) . . ?
O7 C11 C12 105.7(3) . . ?
O7 C11 C10 111.9(3) . . ?
C12 C11 C10 110.7(3) . . ?
O7 C11 H11 109.5 . . ?
C12 C11 H11 109.5 . . ?
C10 C11 H11 109.5 . . ?
C11 C12 C13 110.6(3) . . ?
C11 C12 H12A 109.5 . . ?
C13 C12 H12A 109.5 . . ?
C11 C12 H12B 109.5 . . ?
C13 C12 H12B 109.5 . . ?
H12A C12 H12B 108.1 . . ?
C14 C13 C12 110.4(3) . . ?
C14 C13 H13A 109.6 . . ?
C12 C13 H13A 109.6 . . ?
C14 C13 H13B 109.6 . . ?
C12 C13 H13B 109.6 . . ?
H13A C13 H13B 108.1 . . ?
O5 C14 C9 118.2(3) . . ?
O5 C14 C13 119.1(3) . . ?
C9 C14 C13 122.6(3) . . ?
O5 C15 H15A 109.5 . . ?
O5 C15 H15B 109.5 . . ?
H15A C15 H15B 109.5 . . ?
O5 C15 H15C 109.5 . . ?
H15A C15 H15C 109.5 . . ?
H15B C15 H15C 109.5 . . ?
O6 C16 C10 112.0(3) . . ?
O6 C16 H16A 109.2 . . ?
C10 C16 H16A 109.2 . . ?
O6 C16 H16B 109.2 . . ?
C10 C16 H16B 109.2 . . ?
H16A C16 H16B 107.9 . . ?
O6 C17 O7 108.8(3) . . ?
O6 C17 C18 104.9(3) . . ?
O7 C17 C18 105.8(3) . . ?
O6 C17 C19 112.3(3) . . ?
O7 C17 C19 112.3(3) . . ?
C18 C17 C19 112.2(3) . . ?
C17 C18 H18A 109.5 . . ?
C17 C18 H18B 109.5 . . ?
H18A C18 H18B 109.5 . . ?
C17 C18 H18C 109.5 . . ?
H18A C18 H18C 109.5 . . ?
H18B C18 H18C 109.5 . . ?
C17 C19 H19A 109.5 . . ?
C17 C19 H19B 109.5 . . ?
H19A C19 H19B 109.5 . . ?
C17 C19 H19C 109.5 . . ?
H19A C19 H19C 109.5 . . ?
H19B C19 H19C 109.5 . . ?

loop_
_geom_bond_atom_site_label_1
_geom_bond_atom_site_label_2
_geom_bond_distance
_geom_bond_site_symmetry_2
_geom_bond_publ_flag
C1 C2 1.387(5) . ?
C1 C6 1.398(5) . ?
C1 C7 1.511(5) . ?
C2 C3 1.390(5) . ?
C2 H3 1.02(4) . ?
O3 C8 1.245(4) . ?
C3 O2 1.354(4) . ?
C3 C4 1.413(5) . ?
C5 O4 1.371(4) . ?
C5 C6 1.376(5) . ?
C5 C4 1.412(5) . ?
O5 C14 1.350(4) . ?
O5 C15 1.430(4) . ?
C4 C8 1.469(5) . ?
O4 C10 1.454(4) . ?
C7 O1 1.411(4) . ?
C7 H7A 0.9900 . ?
C7 H7B 0.9900 . ?
O7 C17 1.426(4) . ?
O7 C11 1.434(4) . ?
C6 H6 0.9500 . ?
O6 C17 1.421(4) . ?
O6 C16 1.426(4) . ?
C9 C14 1.353(5) . ?
C9 C8 1.475(4) . ?
C9 C10 1.516(5) . ?
O2 H2 0.8400 . ?
O1 H1 0.8400 . ?
C10 C11 1.534(5) . ?
C10 C16 1.540(5) . ?
C11 C12 1.506(5) . ?
C11 H11 1.0000 . ?
C12 C13 1.521(5) . ?
C12 H12A 0.9900 . ?
C12 H12B 0.9900 . ?
C13 C14 1.502(5) . ?
C13 H13A 0.9900 . ?
C13 H13B 0.9900 . ?
C15 H15A 0.9800 . ?
C15 H15B 0.9800 . ?
C15 H15C 0.9800 . ?
C16 H16A 0.9900 . ?
C16 H16B 0.9900 . ?
C17 C18 1.512(5) . ?
C17 C19 1.518(5) . ?
C18 H18A 0.9800 . ?
C18 H18B 0.9800 . ?
C18 H18C 0.9800 . ?
C19 H19A 0.9800 . ?
C19 H19B 0.9800 . ?
C19 H19C 0.9800 . ?

loop_
_geom_torsion_atom_site_label_1
_geom_torsion_atom_site_label_2
_geom_torsion_atom_site_label_3
_geom_torsion_atom_site_label_4
_geom_torsion
_geom_torsion_site_symmetry_1
_geom_torsion_site_symmetry_2
_geom_torsion_site_symmetry_3
_geom_torsion_site_symmetry_4
_geom_torsion_publ_flag
C6 C1 C2 C3 1.2(5) . . . . ?
C7 C1 C2 C3 -179.4(3) . . . . ?
C1 C2 C3 O2 -178.4(3) . . . . ?
C1 C2 C3 C4 1.2(5) . . . . ?
O4 C5 C4 C3 -177.0(3) . . . . ?
C6 C5 C4 C3 3.1(5) . . . . ?
O4 C5 C4 C8 -0.4(5) . . . . ?
C6 C5 C4 C8 179.8(3) . . . . ?
O2 C3 C4 C5 176.3(3) . . . . ?
C2 C3 C4 C5 -3.3(5) . . . . ?
O2 C3 C4 C8 -0.4(5) . . . . ?
C2 C3 C4 C8 -180.0(3) . . . . ?
C6 C5 O4 C10 151.3(3) . . . . ?
C4 C5 O4 C10 -28.5(4) . . . . ?
C2 C1 C7 O1 27.0(5) . . . . ?
C6 C1 C7 O1 -153.6(3) . . . . ?
O4 C5 C6 C1 179.4(3) . . . . ?
C4 C5 C6 C1 -0.8(5) . . . . ?
C2 C1 C6 C5 -1.5(5) . . . . ?
C7 C1 C6 C5 179.1(3) . . . . ?
C5 C4 C8 O3 -174.6(3) . . . . ?
C3 C4 C8 O3 1.9(5) . . . . ?
C5 C4 C8 C9 0.9(4) . . . . ?
C3 C4 C8 C9 177.5(3) . . . . ?
C14 C9 C8 O3 29.5(5) . . . . ?
C10 C9 C8 O3 -158.5(3) . . . . ?
C14 C9 C8 C4 -145.9(3) . . . . ?
C10 C9 C8 C4 26.1(4) . . . . ?
C5 O4 C10 C9 53.9(3) . . . . ?
C5 O4 C10 C11 176.1(3) . . . . ?
C5 O4 C10 C16 -68.3(3) . . . . ?
C14 C9 C10 O4 118.8(3) . . . . ?
C8 C9 C10 O4 -53.3(3) . . . . ?
C14 C9 C10 C11 2.6(4) . . . . ?
C8 C9 C10 C11 -169.5(3) . . . . ?
C14 C9 C10 C16 -123.8(3) . . . . ?
C8 C9 C10 C16 64.1(4) . . . . ?
C17 O7 C11 C12 -173.7(3) . . . . ?
C17 O7 C11 C10 -53.1(4) . . . . ?
O4 C10 C11 O7 156.6(3) . . . . ?
C9 C10 C11 O7 -84.0(3) . . . . ?
C16 C10 C11 O7 44.2(4) . . . . ?
O4 C10 C11 C12 -85.7(3) . . . . ?
C9 C10 C11 C12 33.7(4) . . . . ?
C16 C10 C11 C12 161.8(3) . . . . ?
O7 C11 C12 C13 59.1(3) . . . . ?
C10 C11 C12 C13 -62.2(4) . . . . ?
C11 C12 C13 C14 53.0(4) . . . . ?
C15 O5 C14 C9 -178.9(3) . . . . ?
C15 O5 C14 C13 4.3(5) . . . . ?
C8 C9 C14 O5 -16.8(5) . . . . ?
C10 C9 C14 O5 171.8(3) . . . . ?
C8 C9 C14 C13 159.9(3) . . . . ?
C10 C9 C14 C13 -11.5(5) . . . . ?
C12 C13 C14 O5 160.1(3) . . . . ?
C12 C13 C14 C9 -16.6(5) . . . . ?
C17 O6 C16 C10 56.3(4) . . . . ?
O4 C10 C16 O6 -157.8(3) . . . . ?
C9 C10 C16 O6 82.4(3) . . . . ?
C11 C10 C16 O6 -46.1(4) . . . . ?
C16 O6 C17 O7 -61.4(4) . . . . ?
C16 O6 C17 C18 -174.3(3) . . . . ?
C16 O6 C17 C19 63.5(4) . . . . ?
C11 O7 C17 O6 60.1(4) . . . . ?
C11 O7 C17 C18 172.4(3) . . . . ?
C11 O7 C17 C19 -64.8(4) . . . . ?
